data_4343721
loop_
_publ_author_name
'Kessler, U.'
'Jansen, M.'
'van Wuellen, L.'

_publ_section_title
;
 Structure of the fluorosulfite anion: rotational disorder of (S O2 F)(-)
 in the alkali metal fluorosulfites and crystal structures of alpha- and
 beta-(Cs S O2 F)
;
_journal_name_full 'Inorganic Chemistry'
_journal_page_first 7040
_journal_page_last 7046
_journal_volume 40
_journal_year 2001
_chemical_formula_sum 'Cs F O2 S'
_chemical_name_systematic 'Cs (S O2 F)'
_space_group_IT_number 62
_symmetry_space_group_name_Hall '-P 2ac 2n'
_symmetry_space_group_name_H-M 'P n m a'
_cell_angle_alpha 90
_cell_angle_beta 90
_cell_angle_gamma 90
_cell_formula_units_Z 4
_cell_length_a 7.9098
_cell_length_b 6.6607
_cell_length_c 7.9893
_cell_volume 420.915
_citation_journal_id_ASTM INOCAJ
_cod_data_source_file Kessler_INOCAJ_2001_1088.cif
_cod_data_source_block Cs1F1O2S1
_cod_original_cell_volume 420.9147
_cod_original_formula_sum 'Cs1 F1 O2 S1'
_cod_database_code 4343721

loop_
_symmetry_equiv_pos_as_xyz
x,y,z
-x+1/2,-y,z+1/2
x+1/2,-y+1/2,-z+1/2
-x,y+1/2,-z
-x,-y,-z
x-1/2,y,-z-1/2
-x-1/2,y-1/2,z-1/2
x,-y-1/2,z

loop_
_atom_site_label
_atom_site_type_symbol
_atom_site_fract_x
_atom_site_fract_y
_atom_site_fract_z
_atom_site_occupancy
_atom_site_U_iso_or_equiv
O1 O-2 0.4214 0.4347 0.7279 0.472 0.0
O3 O-2 0.396 0.0688 0.7105 0.264 0.0
O2 O-2 0.2772 0.284 0.4915 0.264 0.0
F2 F-1 0.3762 0.4317 0.7531 0.264 0.0
S1 S+4 0.4356 0.25 0.6282 0.472 0.0
S2 S+4 0.4183 0.25 0.60778 0.528 0.0
F1 F-1 0.248 0.25 0.5219 0.472 0.0
Cs1 Cs+1 0.86229 0.25 0.39262 1 0.0
